data_2244153
loop_
_publ_author_name
'Shankara Prasad, Holehundi J.'
Devaraju
Vinaya
'Yathirajan, Hemmige S.'
'Parkin, Sean R.'
'Glidewell, Christopher'

_publ_section_title
;
 Syntheses and crystal structures of 4-(4-methoxyphenyl)piperazin-1-ium
 4-methylbenzoate monohydrate and bis[4-(4-methoxyphenyl)piperazin-1-ium]
 benzene-1,2-dicarboxylate
;
_journal_coeditor_code ZL5034
_journal_issue 9
_journal_name_full 'Acta Crystallographica Section E'
_journal_page_first
;
;
_journal_paper_doi 10.1107/S2056989022008337
_journal_volume 78
_journal_year 2022
_chemical_formula_iupac '2C11 H17 N2 O +, C8 H4 O4 2-'
_chemical_formula_moiety '2(C11 H17 N2 O +), C8 H4 O4 2-'
_chemical_formula_sum 'C30 H38 N4 O6'
_chemical_formula_weight 550.64
_chemical_name_systematic
;
Bis[4-(4-methoxyphenyl)piperazin-1-ium] benzene-1,2-dicarboxylate
;
_space_group_crystal_system orthorhombic
_space_group_IT_number 33
_space_group_name_Hall 'P 2c -2n'
_space_group_name_H-M_alt 'P n a 21'
_atom_sites_solution_hydrogens mixed
_atom_sites_solution_primary dual
_audit_creation_method SHELXL-2014
_cell_angle_alpha 90
_cell_angle_beta 90
_cell_angle_gamma 90
_cell_formula_units_Z 8
_cell_length_a 17.8424(4)
_cell_length_b 8.8124(2)
_cell_length_c 34.9337(9)
_cell_measurement_reflns_used 10053
_cell_measurement_temperature 180(2)
_cell_measurement_theta_max 70.082
_cell_measurement_theta_min 4.957
_cell_volume 5492.8(2)
_computing_cell_refinement
;
APEX3 (Bruker, 2016)
;
_computing_data_collection
;
APEX3 (Bruker, 2016)
;
_computing_data_reduction
;
APEX3 (Bruker, 2016)
;
_computing_molecular_graphics
;
PLATON (Spek, 2020)
;
_computing_publication_material
;
<i>SHELXL2014</i> (Sheldrick, 2015b) and PLATON (Spek, 2020)
;
_computing_structure_refinement
;
<i>SHELXL2014</i> (Sheldrick, 2015b)
;
_computing_structure_solution
;
<i>SHELXT2014/5</i> (Sheldrick, 2015a)
;
_diffrn_ambient_temperature 180(2)
_diffrn_measured_fraction_theta_full 0.992
_diffrn_measured_fraction_theta_max 0.991
_diffrn_measurement_device_type 'Bruker D8 Venture dual source'
_diffrn_measurement_method '\f and \w scans'
_diffrn_radiation_monochromator 'multilayer optics'
_diffrn_radiation_type CuK\a
_diffrn_radiation_wavelength 1.54178
_diffrn_reflns_av_R_equivalents 0.0305
_diffrn_reflns_av_unetI/netI 0.0315
_diffrn_reflns_limit_h_max 21
_diffrn_reflns_limit_h_min -21
_diffrn_reflns_limit_k_max 10
_diffrn_reflns_limit_k_min -10
_diffrn_reflns_limit_l_max 42
_diffrn_reflns_limit_l_min -41
_diffrn_reflns_number 36488
_diffrn_reflns_theta_full 67.679
_diffrn_reflns_theta_max 70.082
_diffrn_reflns_theta_min 4.957
_diffrn_source microsource
_diffrn_standards_decay_% 0
_diffrn_standards_interval_count 0
_diffrn_standards_interval_time 0
_diffrn_standards_number 0
_exptl_absorpt_coefficient_mu 0.763
_exptl_absorpt_correction_T_max 0.942
_exptl_absorpt_correction_T_min 0.814
_exptl_absorpt_correction_type multi-scan
_exptl_absorpt_process_details
;
(SADABS; Krause <i>et al.</i>,  2015)
;
_exptl_crystal_colour colourless
_exptl_crystal_density_diffrn 1.332
_exptl_crystal_description plate
_exptl_crystal_F_000 2352
_exptl_crystal_size_max 0.260
_exptl_crystal_size_mid 0.240
_exptl_crystal_size_min 0.040
_refine_diff_density_max 0.267
_refine_diff_density_min -0.167
_refine_ls_abs_structure_details
;
Flack <i>x</i> determined using 4511 quotients
[(<i>I</i>^+^)-(<i>I</i>^-^)]/[(<i>I</i>^+^)+(<i>I</i>^-^)]
(Parsons <i>et al.</i>,  2013)
;
_refine_ls_abs_structure_Flack 0.45(5)
_refine_ls_extinction_coef 0.0018(2)
_refine_ls_extinction_expression Fc^*^=kFc[1+0.001xFc^2^\l^3^/sin(2\q)]^-1/4^
_refine_ls_extinction_method SHELXL
_refine_ls_goodness_of_fit_ref 1.070
_refine_ls_hydrogen_treatment mixed
_refine_ls_matrix_type full
_refine_ls_number_parameters 750
_refine_ls_number_reflns 10053
_refine_ls_number_restraints 1
_refine_ls_restrained_S_all 1.070
_refine_ls_R_factor_all 0.0385
_refine_ls_R_factor_gt 0.0372
_refine_ls_shift/su_max 0.001
_refine_ls_shift/su_mean 0.000
_refine_ls_structure_factor_coef Fsqd
_refine_ls_weighting_details 'w=1/[\s^2^(Fo^2^)+(0.0511P)^2^+1.5447P] where P=(Fo^2^+2Fc^2^)/3'
_refine_ls_weighting_scheme calc
_refine_ls_wR_factor_gt 0.0965
_refine_ls_wR_factor_ref 0.0976
_reflns_number_gt 9727
_reflns_number_total 10053
_reflns_threshold_expression 'I > 2\s(I)'
_cod_data_source_file zl5034sup1.cif
_cod_data_source_block II
_cod_database_code 2244153
_shelx_space_group_comment
;
The symmetry employed for this shelxl refinement is uniquely defined
by the following loop, which should always be used as a source of
symmetry information in preference to the above space-group names.
They are only intended as comments.
;
_shelx_estimated_absorpt_t_min 0.826
_shelx_estimated_absorpt_t_max 0.970
_shelxl_version_number 2.014

loop_
_space_group_symop_operation_xyz
'x, y, z'
'-x, -y, z+1/2'
'x+1/2, -y+1/2, z'
'-x+1/2, y+1/2, z+1/2'

loop_
_atom_site_type_symbol
_atom_site_label
_atom_site_fract_x
_atom_site_fract_y
_atom_site_fract_z
_atom_site_U_iso_or_equiv
_atom_site_adp_type
_atom_site_calc_flag
_atom_site_occupancy
_atom_site_disorder_assembly
_atom_site_disorder_group
N N11 0.87134(14) 0.7550(3) 0.46161(8) 0.0272(5) Uani d 1 . .
H H11 0.8642(18) 0.778(4) 0.4891(11) 0.033 Uiso d 1 . .
H H12 0.909(2) 0.799(4) 0.4563(10) 0.033 Uiso d 1 . .
C C12 0.80552(16) 0.8091(3) 0.43903(9) 0.0320(6) Uani d 1 . .
H H12A 0.8019 0.9209 0.4409 0.038 Uiso calc 1 . .
H H12B 0.7590 0.7650 0.4498 0.038 Uiso calc 1 . .
C C13 0.81286(17) 0.7636(3) 0.39740(8) 0.0285(6) Uani d 1 . .
H H13A 0.7669 0.7931 0.3834 0.034 Uiso calc 1 . .
H H13B 0.8558 0.8178 0.3857 0.034 Uiso calc 1 . .
N N14 0.82434(12) 0.5999(2) 0.39400(6) 0.0235(5) Uani d 1 . .
C C15 0.89338(15) 0.5558(3) 0.41323(8) 0.0267(6) Uani d 1 . .
H H15A 0.9362 0.6126 0.4023 0.032 Uiso calc 1 . .
H H15B 0.9026 0.4460 0.4095 0.032 Uiso calc 1 . .
C C16 0.88572(16) 0.5909(3) 0.45548(8) 0.0297(6) Uani d 1 . .
H H16A 0.8439 0.5310 0.4664 0.036 Uiso calc 1 . .
H H16B 0.9323 0.5612 0.4689 0.036 Uiso calc 1 . .
C C141 0.81224(15) 0.5400(3) 0.35683(7) 0.0230(5) Uani d 1 . .
C C142 0.73982(16) 0.5497(4) 0.34152(9) 0.0328(6) Uani d 1 . .
H H142 0.7014 0.5990 0.3557 0.039 Uiso calc 1 . .
C C143 0.72360(18) 0.4888(4) 0.30617(10) 0.0362(7) Uani d 1 . .
H H143 0.6742 0.4973 0.2962 0.043 Uiso calc 1 . .
C C144 0.77848(17) 0.4148(3) 0.28482(8) 0.0304(6) Uani d 1 . .
C C145 0.84993(16) 0.4047(3) 0.29947(8) 0.0298(6) Uani d 1 . .
H H145 0.8880 0.3546 0.2853 0.036 Uiso calc 1 . .
C C146 0.86657(15) 0.4677(3) 0.33516(8) 0.0269(6) Uani d 1 . .
H H146 0.9163 0.4609 0.3448 0.032 Uiso calc 1 . .
O O144 0.75569(14) 0.3577(3) 0.25005(7) 0.0448(6) Uani d 1 . .
C C147 0.80702(19) 0.2601(4) 0.23098(9) 0.0379(7) Uani d 1 . .
H H17A 0.8533 0.3157 0.2254 0.057 Uiso calc 1 . .
H H17B 0.7847 0.2242 0.2070 0.057 Uiso calc 1 . .
H H17C 0.8185 0.1730 0.2474 0.057 Uiso calc 1 . .
N N21 0.62871(13) 0.7455(3) 1.03620(8) 0.0285(5) Uani d 1 . .
H H21 0.6222(19) 0.722(4) 1.0088(11) 0.034 Uiso d 1 . .
H H22 0.676(2) 0.689(4) 1.0436(10) 0.034 Uiso d 1 . .
C C22 0.56305(16) 0.6921(3) 1.05899(9) 0.0326(6) Uani d 1 . .
H H22A 0.5589 0.5804 1.0569 0.039 Uiso calc 1 . .
H H22B 0.5166 0.7372 1.0485 0.039 Uiso calc 1 . .
C C23 0.57104(16) 0.7362(3) 1.10062(8) 0.0286(6) Uani d 1 . .
H H23A 0.5250 0.7077 1.1147 0.034 Uiso calc 1 . .
H H23B 0.6136 0.6803 1.1121 0.034 Uiso calc 1 . .
N N24 0.58379(12) 0.8995(2) 1.10434(6) 0.0237(5) Uani d 1 . .
C C25 0.65261(16) 0.9418(3) 1.08482(8) 0.0274(6) Uani d 1 . .
H H25A 0.6952 0.8828 1.0953 0.033 Uiso calc 1 . .
H H25B 0.6630 1.0510 1.0888 0.033 Uiso calc 1 . .
C C26 0.64373(17) 0.9093(3) 1.04258(8) 0.0310(6) Uani d 1 . .
H H26A 0.6018 0.9701 1.0322 0.037 Uiso calc 1 . .
H H26B 0.6900 0.9390 1.0289 0.037 Uiso calc 1 . .
C C241 0.57153(15) 0.9597(3) 1.14149(8) 0.0230(5) Uani d 1 . .
C C242 0.49942(16) 0.9532(3) 1.15652(9) 0.0304(6) Uani d 1 . .
H H242 0.4610 0.9041 1.1423 0.036 Uiso calc 1 . .
C C243 0.48233(17) 1.0164(4) 1.19163(10) 0.0356(7) Uani d 1 . .
H H243 0.4327 1.0100 1.2013 0.043 Uiso calc 1 . .
C C244 0.53764(17) 1.0895(3) 1.21301(8) 0.0295(6) Uani d 1 . .
C C245 0.60958(16) 1.0977(3) 1.19861(8) 0.0289(6) Uani d 1 . .
H H245 0.6477 1.1476 1.2128 0.035 Uiso calc 1 . .
C C246 0.62640(15) 1.0326(3) 1.16312(8) 0.0273(6) Uani d 1 . .
H H246 0.6762 1.0382 1.1536 0.033 Uiso calc 1 . .
O O244 0.51493(13) 1.1490(3) 1.24745(6) 0.0407(5) Uani d 1 . .
C C247 0.5690(2) 1.2308(4) 1.26905(10) 0.0433(8) Uani d 1 . .
H H27A 0.6094 1.1621 1.2769 0.065 Uiso calc 1 . .
H H27B 0.5451 1.2741 1.2918 0.065 Uiso calc 1 . .
H H27C 0.5898 1.3127 1.2533 0.065 Uiso calc 1 . .
N N31 0.59650(13) 0.7174(3) 0.52626(7) 0.0261(5) Uani d 1 . .
H H31 0.5784(19) 0.718(4) 0.5010(10) 0.031 Uiso d 1 . .
H H32 0.640(2) 0.774(4) 0.5272(10) 0.031 Uiso d 1 . .
C C32 0.61659(16) 0.5555(3) 0.53320(8) 0.0291(6) Uani d 1 . .
H H32A 0.6589 0.5267 0.5164 0.035 Uiso calc 1 . .
H H32B 0.5733 0.4901 0.5267 0.035 Uiso calc 1 . .
C C33 0.63847(16) 0.5297(3) 0.57459(8) 0.0286(6) Uani d 1 . .
H H33A 0.6491 0.4207 0.5788 0.034 Uiso calc 1 . .
H H33B 0.6845 0.5878 0.5805 0.034 Uiso calc 1 . .
N N34 0.57770(13) 0.5783(3) 0.59990(6) 0.0247(5) Uani d 1 . .
C C35 0.56205(17) 0.7403(3) 0.59425(9) 0.0284(6) Uani d 1 . .
H H35A 0.6076 0.8001 0.6001 0.034 Uiso calc 1 . .
H H35B 0.5220 0.7727 0.6121 0.034 Uiso calc 1 . .
C C36 0.53783(16) 0.7706(3) 0.55351(8) 0.0291(6) Uani d 1 . .
H H36A 0.4901 0.7172 0.5483 0.035 Uiso calc 1 . .
H H36B 0.5293 0.8808 0.5499 0.035 Uiso calc 1 . .
C C341 0.58380(15) 0.5329(3) 0.63868(8) 0.0245(5) Uani d 1 . .
C C342 0.64566(17) 0.4557(3) 0.65329(8) 0.0312(6) Uani d 1 . .
H H342 0.6874 0.4372 0.6371 0.037 Uiso calc 1 . .
C C343 0.64786(19) 0.4050(4) 0.69096(9) 0.0377(7) Uani d 1 . .
H H343 0.6901 0.3504 0.7001 0.045 Uiso calc 1 . .
C C344 0.58839(19) 0.4345(3) 0.71498(8) 0.0342(7) Uani d 1 . .
C C345 0.52757(19) 0.5138(4) 0.70097(10) 0.0395(7) Uani d 1 . .
H H345 0.4868 0.5360 0.7176 0.047 Uiso calc 1 . .
C C346 0.52465(17) 0.5612(4) 0.66353(9) 0.0351(7) Uani d 1 . .
H H346 0.4817 0.6140 0.6545 0.042 Uiso calc 1 . .
O O344 0.58749(16) 0.3975(3) 0.75337(6) 0.0499(6) Uani d 1 . .
C C347 0.6144(2) 0.2511(4) 0.76343(10) 0.0434(8) Uani d 1 . .
H H37A 0.5844 0.1736 0.7504 0.065 Uiso calc 1 . .
H H37B 0.6103 0.2372 0.7912 0.065 Uiso calc 1 . .
H H37C 0.6670 0.2416 0.7557 0.065 Uiso calc 1 . .
N N41 0.35347(13) 0.7834(3) 0.96744(7) 0.0284(5) Uani d 1 . .
H H41 0.3333(19) 0.780(4) 0.9940(11) 0.034 Uiso d 1 . .
H H42 0.394(2) 0.723(4) 0.9660(10) 0.034 Uiso d 1 . .
C C42 0.37614(16) 0.9436(3) 0.96097(9) 0.0311(6) Uani d 1 . .
H H42A 0.4193 0.9683 0.9777 0.037 Uiso calc 1 . .
H H42B 0.3342 1.0115 0.9680 0.037 Uiso calc 1 . .
C C43 0.39750(16) 0.9709(3) 0.91972(9) 0.0309(6) Uani d 1 . .
H H43A 0.4100 1.0794 0.9160 0.037 Uiso calc 1 . .
H H43B 0.4424 0.9101 0.9132 0.037 Uiso calc 1 . .
N N44 0.33606(13) 0.9291(2) 0.89465(7) 0.0267(5) Uani d 1 . .
C C45 0.31864(16) 0.7675(3) 0.89905(9) 0.0306(6) Uani d 1 . .
H H45A 0.3634 0.7062 0.8926 0.037 Uiso calc 1 . .
H H45B 0.2779 0.7391 0.8812 0.037 Uiso calc 1 . .
C C46 0.29473(16) 0.7340(3) 0.93967(10) 0.0315(6) Uani d 1 . .
H H46A 0.2472 0.7877 0.9453 0.038 Uiso calc 1 . .
H H46B 0.2857 0.6237 0.9426 0.038 Uiso calc 1 . .
C C441 0.33856(16) 0.9847(3) 0.85647(8) 0.0266(6) Uani d 1 . .
C C442 0.39903(16) 1.0619(3) 0.84117(8) 0.0294(6) Uani d 1 . .
H H442 0.4442 1.0682 0.8555 0.035 Uiso calc 1 . .
C C443 0.39546(17) 1.1310(3) 0.80501(9) 0.0321(6) Uani d 1 . .
H H443 0.4375 1.1848 0.7953 0.038 Uiso calc 1 . .
C C444 0.33068(17) 1.1208(3) 0.78350(8) 0.0322(6) Uani d 1 . .
C C445 0.27056(18) 1.0369(4) 0.79782(9) 0.0351(7) Uani d 1 . .
H H445 0.2265 1.0252 0.7828 0.042 Uiso calc 1 . .
C C446 0.27444(16) 0.9710(3) 0.83348(9) 0.0315(6) Uani d 1 . .
H H446 0.2327 0.9150 0.8427 0.038 Uiso calc 1 . .
O O447 0.31901(13) 1.1870(2) 0.74835(6) 0.0407(5) Uani d 1 . .
C C447 0.3794(2) 1.2730(4) 0.73265(10) 0.0438(8) Uani d 1 . .
H H47A 0.4236 1.2078 0.7299 0.066 Uiso calc 1 . .
H H47B 0.3912 1.3579 0.7497 0.066 Uiso calc 1 . .
H H47C 0.3649 1.3123 0.7075 0.066 Uiso calc 1 . .
C C51 0.77813(14) 0.9274(3) 0.58429(7) 0.0218(5) Uani d 1 . .
C C52 0.72145(14) 1.0348(3) 0.59017(8) 0.0230(5) Uani d 1 . .
C C53 0.70626(16) 1.0837(3) 0.62739(8) 0.0290(6) Uani d 1 . .
H H53 0.6675 1.1555 0.6316 0.035 Uiso calc 1 . .
C C54 0.74701(18) 1.0288(3) 0.65831(9) 0.0343(6) Uani d 1 . .
H H54 0.7356 1.0620 0.6835 0.041 Uiso calc 1 . .
C C55 0.80426(18) 0.9257(3) 0.65224(8) 0.0335(6) Uani d 1 . .
H H55 0.8331 0.8893 0.6732 0.040 Uiso calc 1 . .
C C56 0.81934(15) 0.8757(3) 0.61533(8) 0.0269(6) Uani d 1 . .
H H56 0.8586 0.8047 0.6113 0.032 Uiso calc 1 . .
C C57 0.79259(14) 0.8587(3) 0.54501(7) 0.0216(5) Uani d 1 . .
O O51 0.85883(12) 0.8253(3) 0.53699(6) 0.0442(6) Uani d 1 . .
O O52 0.73774(11) 0.8367(3) 0.52362(6) 0.0339(5) Uani d 1 . .
C C58 0.67939(15) 1.1118(3) 0.55757(8) 0.0258(6) Uani d 1 . .
O O53 0.72016(11) 1.1881(2) 0.53494(6) 0.0315(4) Uani d 1 . .
O O54 0.61057(11) 1.1038(3) 0.55663(7) 0.0431(6) Uani d 1 . .
C C61 0.53754(14) 0.5763(3) 0.91267(7) 0.0203(5) Uani d 1 . .
C C62 0.48063(14) 0.4705(3) 0.90566(7) 0.0210(5) Uani d 1 . .
C C63 0.46708(15) 0.4225(3) 0.86845(8) 0.0261(6) Uani d 1 . .
H H63 0.4280 0.3518 0.8637 0.031 Uiso calc 1 . .
C C64 0.50944(16) 0.4758(3) 0.83823(8) 0.0289(6) Uani d 1 . .
H H64 0.4992 0.4423 0.8129 0.035 Uiso calc 1 . .
C C65 0.56708(16) 0.5782(3) 0.84487(8) 0.0290(6) Uani d 1 . .
H H65 0.5968 0.6142 0.8242 0.035 Uiso calc 1 . .
C C66 0.58113(15) 0.6279(3) 0.88205(8) 0.0245(5) Uani d 1 . .
H H66 0.6208 0.6976 0.8866 0.029 Uiso calc 1 . .
C C67 0.55033(15) 0.6439(3) 0.95187(7) 0.0234(5) Uani d 1 . .
O O61 0.61608(11) 0.6799(3) 0.96078(6) 0.0408(6) Uani d 1 . .
O O62 0.49458(10) 0.6629(2) 0.97323(6) 0.0325(5) Uani d 1 . .
C C68 0.43777(14) 0.3927(3) 0.93738(8) 0.0237(5) Uani d 1 . .
O O63 0.47775(10) 0.3110(2) 0.95979(6) 0.0296(4) Uani d 1 . .
O O64 0.36920(11) 0.4038(3) 0.93907(7) 0.0391(5) Uani d 1 . .

loop_
_atom_site_aniso_label
_atom_site_aniso_U_11
_atom_site_aniso_U_22
_atom_site_aniso_U_33
_atom_site_aniso_U_12
_atom_site_aniso_U_13
_atom_site_aniso_U_23
N11 0.0225(12) 0.0352(14) 0.0239(13) -0.0028(9) 0.0018(9) -0.0044(10)
C12 0.0274(13) 0.0363(16) 0.0322(15) 0.0080(12) -0.0026(12) -0.0077(12)
C13 0.0339(15) 0.0227(13) 0.0289(16) 0.0054(11) -0.0026(11) -0.0008(11)
N14 0.0225(11) 0.0220(11) 0.0260(11) 0.0025(8) -0.0030(9) 0.0003(9)
C15 0.0245(13) 0.0246(13) 0.0310(15) 0.0054(11) -0.0033(11) 0.0005(11)
C16 0.0307(14) 0.0315(15) 0.0270(15) -0.0028(12) -0.0048(11) 0.0054(11)
C141 0.0237(13) 0.0200(12) 0.0254(13) -0.0003(10) -0.0019(10) 0.0027(10)
C142 0.0214(13) 0.0361(15) 0.0408(17) 0.0055(11) -0.0035(12) -0.0078(13)
C143 0.0283(15) 0.0392(17) 0.0410(18) 0.0071(13) -0.0119(13) -0.0059(14)
C144 0.0372(15) 0.0284(14) 0.0257(14) 0.0041(12) -0.0049(11) 0.0011(11)
C145 0.0313(15) 0.0303(14) 0.0279(14) 0.0047(12) 0.0035(11) 0.0003(11)
C146 0.0227(13) 0.0294(14) 0.0286(14) 0.0008(10) -0.0016(10) 0.0011(11)
O144 0.0509(14) 0.0496(13) 0.0339(12) 0.0120(11) -0.0116(10) -0.0124(10)
C147 0.0454(18) 0.0378(17) 0.0304(17) -0.0048(14) 0.0010(13) -0.0046(13)
N21 0.0239(12) 0.0360(14) 0.0255(13) 0.0028(10) -0.0014(9) -0.0068(10)
C22 0.0287(14) 0.0328(16) 0.0363(16) -0.0043(12) 0.0029(12) -0.0096(12)
C23 0.0308(14) 0.0245(14) 0.0303(16) -0.0054(11) 0.0044(11) -0.0027(11)
N24 0.0243(11) 0.0232(11) 0.0237(11) -0.0015(9) 0.0022(8) -0.0015(8)
C25 0.0307(14) 0.0270(13) 0.0245(14) -0.0036(11) 0.0073(11) -0.0010(10)
C26 0.0324(15) 0.0352(16) 0.0254(14) 0.0030(12) 0.0029(11) 0.0037(12)
C241 0.0246(12) 0.0215(12) 0.0228(13) 0.0015(10) 0.0005(10) 0.0023(10)
C242 0.0252(13) 0.0311(14) 0.0349(16) -0.0031(11) -0.0001(11) -0.0046(12)
C243 0.0264(15) 0.0391(16) 0.0415(18) -0.0004(13) 0.0109(12) -0.0053(13)
C244 0.0362(15) 0.0254(14) 0.0268(14) 0.0045(12) 0.0080(11) -0.0002(11)
C245 0.0323(15) 0.0278(14) 0.0265(14) -0.0031(11) -0.0011(11) -0.0015(11)
C246 0.0249(13) 0.0285(14) 0.0286(14) -0.0027(11) 0.0036(10) 0.0018(11)
O244 0.0462(13) 0.0436(12) 0.0324(11) 0.0027(10) 0.0121(10) -0.0096(10)
C247 0.064(2) 0.0368(17) 0.0291(17) 0.0086(16) -0.0008(15) -0.0085(13)
N31 0.0213(11) 0.0293(12) 0.0277(12) -0.0055(10) -0.0030(9) 0.0005(9)
C32 0.0314(14) 0.0299(14) 0.0261(14) 0.0022(11) 0.0014(11) -0.0025(11)
C33 0.0277(14) 0.0298(14) 0.0283(14) 0.0071(11) 0.0021(11) -0.0036(11)
N34 0.0249(11) 0.0250(11) 0.0243(11) 0.0035(9) -0.0006(9) -0.0028(9)
C35 0.0308(14) 0.0226(13) 0.0317(15) 0.0038(11) 0.0021(11) -0.0029(11)
C36 0.0255(14) 0.0298(14) 0.0321(16) 0.0002(11) -0.0011(11) 0.0015(11)
C341 0.0263(13) 0.0219(12) 0.0252(13) -0.0009(10) -0.0012(10) -0.0036(10)
C342 0.0304(14) 0.0353(15) 0.0280(15) 0.0096(12) 0.0045(11) -0.0021(12)
C343 0.0406(17) 0.0391(17) 0.0334(16) 0.0147(13) -0.0032(13) -0.0021(13)
C344 0.0477(18) 0.0302(14) 0.0246(14) 0.0027(13) 0.0026(12) -0.0023(11)
C345 0.0422(17) 0.0413(17) 0.0352(17) 0.0090(14) 0.0097(13) -0.0011(13)
C346 0.0304(15) 0.0411(16) 0.0337(16) 0.0101(13) 0.0030(12) 0.0018(13)
O344 0.0782(18) 0.0450(12) 0.0265(11) 0.0175(12) 0.0065(11) 0.0069(10)
C347 0.063(2) 0.0353(17) 0.0322(18) -0.0003(15) -0.0069(15) 0.0080(13)
N41 0.0229(11) 0.0298(12) 0.0323(13) 0.0036(10) 0.0035(9) 0.0000(10)
C42 0.0279(14) 0.0310(15) 0.0342(15) -0.0008(11) -0.0022(11) -0.0042(12)
C43 0.0274(14) 0.0315(15) 0.0337(15) -0.0063(12) -0.0032(11) -0.0015(12)
N44 0.0249(11) 0.0239(11) 0.0313(12) -0.0033(9) -0.0018(9) -0.0027(9)
C45 0.0286(14) 0.0253(14) 0.0379(17) -0.0005(11) -0.0013(12) -0.0059(12)
C46 0.0233(13) 0.0267(14) 0.0445(18) -0.0036(11) 0.0023(12) -0.0016(12)
C441 0.0272(14) 0.0242(13) 0.0282(14) 0.0005(11) 0.0009(10) -0.0065(11)
C442 0.0247(13) 0.0286(14) 0.0350(16) -0.0020(11) -0.0027(11) -0.0044(11)
C443 0.0319(15) 0.0301(15) 0.0342(15) -0.0029(12) 0.0024(12) -0.0029(12)
C444 0.0390(16) 0.0291(14) 0.0287(14) 0.0013(12) -0.0013(12) -0.0057(11)
C445 0.0330(16) 0.0376(17) 0.0346(16) 0.0006(13) -0.0079(12) -0.0075(12)
C446 0.0257(14) 0.0353(15) 0.0337(15) -0.0051(11) -0.0004(11) -0.0041(12)
O447 0.0459(12) 0.0435(12) 0.0328(11) 0.0014(10) -0.0040(9) 0.0028(9)
C447 0.058(2) 0.0386(17) 0.0344(18) 0.0009(16) 0.0035(15) 0.0054(14)
C51 0.0206(12) 0.0217(12) 0.0230(13) -0.0033(10) -0.0008(10) -0.0014(10)
C52 0.0206(12) 0.0213(12) 0.0271(13) -0.0047(9) 0.0028(10) -0.0021(10)
C53 0.0256(14) 0.0299(14) 0.0314(15) -0.0030(11) 0.0065(11) -0.0042(11)
C54 0.0424(17) 0.0340(16) 0.0266(14) -0.0041(13) 0.0063(12) -0.0063(12)
C55 0.0444(17) 0.0321(14) 0.0239(14) -0.0039(12) -0.0060(12) 0.0014(11)
C56 0.0273(13) 0.0232(13) 0.0303(15) 0.0014(11) -0.0001(11) -0.0009(10)
C57 0.0206(12) 0.0208(12) 0.0233(13) -0.0002(9) 0.0015(10) -0.0021(10)
O51 0.0259(10) 0.0750(17) 0.0317(11) 0.0149(10) -0.0033(9) -0.0179(11)
O52 0.0216(10) 0.0508(13) 0.0292(10) -0.0074(9) 0.0000(8) -0.0124(9)
C58 0.0206(13) 0.0235(13) 0.0334(14) 0.0003(10) -0.0014(10) -0.0036(11)
O53 0.0265(10) 0.0337(11) 0.0344(11) -0.0034(8) -0.0065(8) 0.0084(9)
O54 0.0178(10) 0.0556(14) 0.0558(14) 0.0019(9) -0.0016(9) 0.0104(12)
C61 0.0178(11) 0.0188(12) 0.0244(13) 0.0037(9) -0.0009(9) -0.0011(10)
C62 0.0168(11) 0.0222(12) 0.0240(13) 0.0031(9) 0.0000(9) -0.0011(10)
C63 0.0250(13) 0.0247(13) 0.0286(14) 0.0007(10) -0.0049(10) -0.0032(11)
C64 0.0348(15) 0.0321(14) 0.0198(13) 0.0065(12) -0.0033(11) -0.0026(11)
C65 0.0317(14) 0.0302(14) 0.0252(14) 0.0025(11) 0.0043(11) 0.0054(11)
C66 0.0256(13) 0.0211(12) 0.0268(13) 0.0008(10) 0.0031(10) 0.0006(10)
C67 0.0223(13) 0.0224(12) 0.0254(13) 0.0014(10) -0.0005(10) -0.0015(10)
O61 0.0218(10) 0.0699(16) 0.0307(11) -0.0123(10) 0.0018(8) -0.0169(11)
O62 0.0207(9) 0.0486(12) 0.0281(10) 0.0055(8) 0.0001(8) -0.0112(9)
C68 0.0208(12) 0.0238(13) 0.0266(13) -0.0007(10) 0.0008(10) -0.0028(10)
O63 0.0248(9) 0.0344(11) 0.0296(10) 0.0059(8) 0.0050(8) 0.0063(8)
O64 0.0181(9) 0.0556(14) 0.0436(12) -0.0006(9) 0.0027(9) 0.0092(10)

loop_
_atom_type_symbol
_atom_type_description
_atom_type_scat_dispersion_real
_atom_type_scat_dispersion_imag
_atom_type_scat_source
C C 0.0181 0.0091 'International Tables Vol C Tables 4.2.6.8 and 6.1.1.4'
H H 0.0000 0.0000 'International Tables Vol C Tables 4.2.6.8 and 6.1.1.4'
N N 0.0311 0.0180 'International Tables Vol C Tables 4.2.6.8 and 6.1.1.4'
O O 0.0492 0.0322 'International Tables Vol C Tables 4.2.6.8 and 6.1.1.4'

loop_
_geom_angle_atom_site_label_1
_geom_angle_atom_site_label_2
_geom_angle_atom_site_label_3
_geom_angle_site_symmetry_1
_geom_angle_site_symmetry_3
_geom_angle
_geom_angle_publ_flag
C16 N11 C12 . . 111.8(2) ?
C16 N11 H11 . . 111(2) ?
C12 N11 H11 . . 110.2(19) ?
C16 N11 H12 . . 107(3) ?
C12 N11 H12 . . 113(3) ?
H11 N11 H12 . . 104(3) ?
N11 C12 C13 . . 110.8(2) ?
N11 C12 H12A . . 109.5 ?
C13 C12 H12A . . 109.5 ?
N11 C12 H12B . . 109.5 ?
C13 C12 H12B . . 109.5 ?
H12A C12 H12B . . 108.1 ?
N14 C13 C12 . . 110.6(2) ?
N14 C13 H13A . . 109.5 ?
C12 C13 H13A . . 109.5 ?
N14 C13 H13B . . 109.5 ?
C12 C13 H13B . . 109.5 ?
H13A C13 H13B . . 108.1 ?
C141 N14 C15 . . 116.9(2) ?
C141 N14 C13 . . 114.9(2) ?
C15 N14 C13 . . 110.1(2) ?
N14 C15 C16 . . 108.6(2) ?
N14 C15 H15A . . 110.0 ?
C16 C15 H15A . . 110.0 ?
N14 C15 H15B . . 110.0 ?
C16 C15 H15B . . 110.0 ?
H15A C15 H15B . . 108.4 ?
N11 C16 C15 . . 110.8(2) ?
N11 C16 H16A . . 109.5 ?
C15 C16 H16A . . 109.5 ?
N11 C16 H16B . . 109.5 ?
C15 C16 H16B . . 109.5 ?
H16A C16 H16B . . 108.1 ?
C146 C141 C142 . . 117.7(2) ?
C146 C141 N14 . . 124.4(2) ?
C142 C141 N14 . . 117.8(2) ?
C143 C142 C141 . . 120.8(3) ?
C143 C142 H142 . . 119.6 ?
C141 C142 H142 . . 119.6 ?
C142 C143 C144 . . 121.0(3) ?
C142 C143 H143 . . 119.5 ?
C144 C143 H143 . . 119.5 ?
O144 C144 C145 . . 125.3(3) ?
O144 C144 C143 . . 115.8(3) ?
C145 C144 C143 . . 118.8(3) ?
C144 C145 C146 . . 120.2(3) ?
C144 C145 H145 . . 119.9 ?
C146 C145 H145 . . 119.9 ?
C141 C146 C145 . . 121.5(3) ?
C141 C146 H146 . . 119.3 ?
C145 C146 H146 . . 119.3 ?
C144 O144 C147 . . 116.4(2) ?
O144 C147 H17A . . 109.5 ?
O144 C147 H17B . . 109.5 ?
H17A C147 H17B . . 109.5 ?
O144 C147 H17C . . 109.5 ?
H17A C147 H17C . . 109.5 ?
H17B C147 H17C . . 109.5 ?
C26 N21 C22 . . 111.6(2) ?
C26 N21 H21 . . 112(2) ?
C22 N21 H21 . . 111(2) ?
C26 N21 H22 . . 107(2) ?
C22 N21 H22 . . 111(2) ?
H21 N21 H22 . . 104(3) ?
N21 C22 C23 . . 111.0(2) ?
N21 C22 H22A . . 109.4 ?
C23 C22 H22A . . 109.4 ?
N21 C22 H22B . . 109.4 ?
C23 C22 H22B . . 109.4 ?
H22A C22 H22B . . 108.0 ?
N24 C23 C22 . . 110.7(2) ?
N24 C23 H23A . . 109.5 ?
C22 C23 H23A . . 109.5 ?
N24 C23 H23B . . 109.5 ?
C22 C23 H23B . . 109.5 ?
H23A C23 H23B . . 108.1 ?
C241 N24 C25 . . 117.6(2) ?
C241 N24 C23 . . 115.1(2) ?
C25 N24 C23 . . 110.0(2) ?
N24 C25 C26 . . 108.7(2) ?
N24 C25 H25A . . 109.9 ?
C26 C25 H25A . . 109.9 ?
N24 C25 H25B . . 109.9 ?
C26 C25 H25B . . 109.9 ?
H25A C25 H25B . . 108.3 ?
N21 C26 C25 . . 110.4(2) ?
N21 C26 H26A . . 109.6 ?
C25 C26 H26A . . 109.6 ?
N21 C26 H26B . . 109.6 ?
C25 C26 H26B . . 109.6 ?
H26A C26 H26B . . 108.1 ?
C242 C241 C246 . . 117.6(2) ?
C242 C241 N24 . . 118.2(2) ?
C246 C241 N24 . . 124.1(2) ?
C243 C242 C241 . . 121.5(3) ?
C243 C242 H242 . . 119.2 ?
C241 C242 H242 . . 119.2 ?
C242 C243 C244 . . 120.4(3) ?
C242 C243 H243 . . 119.8 ?
C244 C243 H243 . . 119.8 ?
O244 C244 C245 . . 125.0(3) ?
O244 C244 C243 . . 115.9(3) ?
C245 C244 C243 . . 119.1(3) ?
C244 C245 C246 . . 120.1(3) ?
C244 C245 H245 . . 120.0 ?
C246 C245 H245 . . 120.0 ?
C241 C246 C245 . . 121.3(3) ?
C241 C246 H246 . . 119.4 ?
C245 C246 H246 . . 119.4 ?
C244 O244 C247 . . 117.3(3) ?
O244 C247 H27A . . 109.5 ?
O244 C247 H27B . . 109.5 ?
H27A C247 H27B . . 109.5 ?
O244 C247 H27C . . 109.5 ?
H27A C247 H27C . . 109.5 ?
H27B C247 H27C . . 109.5 ?
C32 N31 C36 . . 111.5(2) ?
C32 N31 H31 . . 104(2) ?
C36 N31 H31 . . 111(2) ?
C32 N31 H32 . . 108(2) ?
C36 N31 H32 . . 113(2) ?
H31 N31 H32 . . 109(3) ?
N31 C32 C33 . . 111.2(2) ?
N31 C32 H32A . . 109.4 ?
C33 C32 H32A . . 109.4 ?
N31 C32 H32B . . 109.4 ?
C33 C32 H32B . . 109.4 ?
H32A C32 H32B . . 108.0 ?
N34 C33 C32 . . 110.0(2) ?
N34 C33 H33A . . 109.7 ?
C32 C33 H33A . . 109.7 ?
N34 C33 H33B . . 109.7 ?
C32 C33 H33B . . 109.7 ?
H33A C33 H33B . . 108.2 ?
C341 N34 C33 . . 116.0(2) ?
C341 N34 C35 . . 114.7(2) ?
C33 N34 C35 . . 110.1(2) ?
N34 C35 C36 . . 110.7(2) ?
N34 C35 H35A . . 109.5 ?
C36 C35 H35A . . 109.5 ?
N34 C35 H35B . . 109.5 ?
C36 C35 H35B . . 109.5 ?
H35A C35 H35B . . 108.1 ?
N31 C36 C35 . . 110.2(2) ?
N31 C36 H36A . . 109.6 ?
C35 C36 H36A . . 109.6 ?
N31 C36 H36B . . 109.6 ?
C35 C36 H36B . . 109.6 ?
H36A C36 H36B . . 108.1 ?
C346 C341 C342 . . 117.4(3) ?
C346 C341 N34 . . 119.3(2) ?
C342 C341 N34 . . 123.3(2) ?
C343 C342 C341 . . 121.7(3) ?
C343 C342 H342 . . 119.1 ?
C341 C342 H342 . . 119.1 ?
C344 C343 C342 . . 119.6(3) ?
C344 C343 H343 . . 120.2 ?
C342 C343 H343 . . 120.2 ?
C343 C344 O344 . . 123.8(3) ?
C343 C344 C345 . . 119.0(3) ?
O344 C344 C345 . . 117.1(3) ?
C346 C345 C344 . . 121.4(3) ?
C346 C345 H345 . . 119.3 ?
C344 C345 H345 . . 119.3 ?
C345 C346 C341 . . 120.8(3) ?
C345 C346 H346 . . 119.6 ?
C341 C346 H346 . . 119.6 ?
C344 O344 C347 . . 116.8(2) ?
O344 C347 H37A . . 109.5 ?
O344 C347 H37B . . 109.5 ?
H37A C347 H37B . . 109.5 ?
O344 C347 H37C . . 109.5 ?
H37A C347 H37C . . 109.5 ?
H37B C347 H37C . . 109.5 ?
C42 N41 C46 . . 111.7(2) ?
C42 N41 H41 . . 105(2) ?
C46 N41 H41 . . 110(2) ?
C42 N41 H42 . . 109(2) ?
C46 N41 H42 . . 111(2) ?
H41 N41 H42 . . 109(3) ?
N41 C42 C43 . . 111.4(2) ?
N41 C42 H42A . . 109.3 ?
C43 C42 H42A . . 109.3 ?
N41 C42 H42B . . 109.3 ?
C43 C42 H42B . . 109.3 ?
H42A C42 H42B . . 108.0 ?
N44 C43 C42 . . 110.2(2) ?
N44 C43 H43A . . 109.6 ?
C42 C43 H43A . . 109.6 ?
N44 C43 H43B . . 109.6 ?
C42 C43 H43B . . 109.6 ?
H43A C43 H43B . . 108.1 ?
C441 N44 C43 . . 117.1(2) ?
C441 N44 C45 . . 116.1(2) ?
C43 N44 C45 . . 110.1(2) ?
N44 C45 C46 . . 110.4(2) ?
N44 C45 H45A . . 109.6 ?
C46 C45 H45A . . 109.6 ?
N44 C45 H45B . . 109.6 ?
C46 C45 H45B . . 109.6 ?
H45A C45 H45B . . 108.1 ?
N41 C46 C45 . . 110.8(2) ?
N41 C46 H46A . . 109.5 ?
C45 C46 H46A . . 109.5 ?
N41 C46 H46B . . 109.5 ?
C45 C46 H46B . . 109.5 ?
H46A C46 H46B . . 108.1 ?
C442 C441 C446 . . 117.2(3) ?
C442 C441 N44 . . 123.8(3) ?
C446 C441 N44 . . 118.8(3) ?
C441 C442 C443 . . 121.7(3) ?
C441 C442 H442 . . 119.1 ?
C443 C442 H442 . . 119.1 ?
C444 C443 C442 . . 119.9(3) ?
C444 C443 H443 . . 120.0 ?
C442 C443 H443 . . 120.0 ?
O447 C444 C443 . . 125.8(3) ?
O447 C444 C445 . . 115.4(3) ?
C443 C444 C445 . . 118.9(3) ?
C446 C445 C444 . . 120.6(3) ?
C446 C445 H445 . . 119.7 ?
C444 C445 H445 . . 119.7 ?
C445 C446 C441 . . 121.5(3) ?
C445 C446 H446 . . 119.2 ?
C441 C446 H446 . . 119.2 ?
C444 O447 C447 . . 117.0(2) ?
O447 C447 H47A . . 109.5 ?
O447 C447 H47B . . 109.5 ?
H47A C447 H47B . . 109.5 ?
O447 C447 H47C . . 109.5 ?
H47A C447 H47C . . 109.5 ?
H47B C447 H47C . . 109.5 ?
C56 C51 C52 . . 119.4(2) ?
C56 C51 C57 . . 119.0(2) ?
C52 C51 C57 . . 121.6(2) ?
C53 C52 C51 . . 119.0(3) ?
C53 C52 C58 . . 117.6(2) ?
C51 C52 C58 . . 123.2(2) ?
C54 C53 C52 . . 121.0(3) ?
C54 C53 H53 . . 119.5 ?
C52 C53 H53 . . 119.5 ?
C55 C54 C53 . . 119.7(3) ?
C55 C54 H54 . . 120.1 ?
C53 C54 H54 . . 120.1 ?
C54 C55 C56 . . 119.6(3) ?
C54 C55 H55 . . 120.2 ?
C56 C55 H55 . . 120.2 ?
C51 C56 C55 . . 121.2(3) ?
C51 C56 H56 . . 119.4 ?
C55 C56 H56 . . 119.4 ?
O52 C57 O51 . . 124.9(2) ?
O52 C57 C51 . . 118.0(2) ?
O51 C57 C51 . . 117.1(2) ?
O54 C58 O53 . . 125.9(3) ?
O54 C58 C52 . . 119.1(3) ?
O53 C58 C52 . . 114.8(2) ?
C66 C61 C62 . . 119.1(2) ?
C66 C61 C67 . . 118.8(2) ?
C62 C61 C67 . . 122.0(2) ?
C63 C62 C61 . . 119.5(2) ?
C63 C62 C68 . . 117.4(2) ?
C61 C62 C68 . . 122.8(2) ?
C64 C63 C62 . . 121.1(3) ?
C64 C63 H63 . . 119.4 ?
C62 C63 H63 . . 119.4 ?
C63 C64 C65 . . 119.9(3) ?
C63 C64 H64 . . 120.0 ?
C65 C64 H64 . . 120.0 ?
C64 C65 C66 . . 119.6(3) ?
C64 C65 H65 . . 120.2 ?
C66 C65 H65 . . 120.2 ?
C65 C66 C61 . . 120.7(3) ?
C65 C66 H66 . . 119.6 ?
C61 C66 H66 . . 119.6 ?
O61 C67 O62 . . 124.1(2) ?
O61 C67 C61 . . 117.8(2) ?
O62 C67 C61 . . 118.2(2) ?
O64 C68 O63 . . 124.7(3) ?
O64 C68 C62 . . 120.2(2) ?
O63 C68 C62 . . 114.9(2) ?

loop_
_geom_bond_atom_site_label_1
_geom_bond_atom_site_label_2
_geom_bond_site_symmetry_2
_geom_bond_distance
_geom_bond_publ_flag
N11 C16 . 1.484(4) ?
N11 C12 . 1.493(4) ?
N11 H11 . 0.99(4) ?
N11 H12 . 0.79(4) ?
C12 C13 . 1.514(4) ?
C12 H12A . 0.9900 ?
C12 H12B . 0.9900 ?
C13 N14 . 1.462(3) ?
C13 H13A . 0.9900 ?
C13 H13B . 0.9900 ?
N14 C141 . 1.418(3) ?
N14 C15 . 1.456(3) ?
C15 C16 . 1.514(4) ?
C15 H15A . 0.9900 ?
C15 H15B . 0.9900 ?
C16 H16A . 0.9900 ?
C16 H16B . 0.9900 ?
C141 C146 . 1.385(4) ?
C141 C142 . 1.401(4) ?
C142 C143 . 1.378(5) ?
C142 H142 . 0.9500 ?
C143 C144 . 1.393(4) ?
C143 H143 . 0.9500 ?
C144 O144 . 1.376(4) ?
C144 C145 . 1.377(4) ?
C145 C146 . 1.397(4) ?
C145 H145 . 0.9500 ?
C146 H146 . 0.9500 ?
O144 C147 . 1.422(4) ?
C147 H17A . 0.9800 ?
C147 H17B . 0.9800 ?
C147 H17C . 0.9800 ?
N21 C26 . 1.485(4) ?
N21 C22 . 1.493(4) ?
N21 H21 . 0.99(4) ?
N21 H22 . 1.01(4) ?
C22 C23 . 1.512(4) ?
C22 H22A . 0.9900 ?
C22 H22B . 0.9900 ?
C23 N24 . 1.463(4) ?
C23 H23A . 0.9900 ?
C23 H23B . 0.9900 ?
N24 C241 . 1.419(3) ?
N24 C25 . 1.453(3) ?
C25 C26 . 1.512(4) ?
C25 H25A . 0.9900 ?
C25 H25B . 0.9900 ?
C26 H26A . 0.9900 ?
C26 H26B . 0.9900 ?
C241 C242 . 1.391(4) ?
C241 C246 . 1.394(4) ?
C242 C243 . 1.381(4) ?
C242 H242 . 0.9500 ?
C243 C244 . 1.395(4) ?
C243 H243 . 0.9500 ?
C244 O244 . 1.374(3) ?
C244 C245 . 1.380(4) ?
C245 C246 . 1.398(4) ?
C245 H245 . 0.9500 ?
C246 H246 . 0.9500 ?
O244 C247 . 1.422(4) ?
C247 H27A . 0.9800 ?
C247 H27B . 0.9800 ?
C247 H27C . 0.9800 ?
N31 C32 . 1.490(4) ?
N31 C36 . 1.491(4) ?
N31 H31 . 0.94(4) ?
N31 H32 . 0.92(4) ?
C32 C33 . 1.515(4) ?
C32 H32A . 0.9900 ?
C32 H32B . 0.9900 ?
C33 N34 . 1.463(3) ?
C33 H33A . 0.9900 ?
C33 H33B . 0.9900 ?
N34 C341 . 1.416(3) ?
N34 C35 . 1.468(3) ?
C35 C36 . 1.511(4) ?
C35 H35A . 0.9900 ?
C35 H35B . 0.9900 ?
C36 H36A . 0.9900 ?
C36 H36B . 0.9900 ?
C341 C346 . 1.389(4) ?
C341 C342 . 1.394(4) ?
C342 C343 . 1.390(4) ?
C342 H342 . 0.9500 ?
C343 C344 . 1.378(4) ?
C343 H343 . 0.9500 ?
C344 O344 . 1.380(4) ?
C344 C345 . 1.380(5) ?
C345 C346 . 1.374(5) ?
C345 H345 . 0.9500 ?
C346 H346 . 0.9500 ?
O344 C347 . 1.420(4) ?
C347 H37A . 0.9800 ?
C347 H37B . 0.9800 ?
C347 H37C . 0.9800 ?
N41 C42 . 1.485(4) ?
N41 C46 . 1.493(4) ?
N41 H41 . 1.00(4) ?
N41 H42 . 0.91(4) ?
C42 C43 . 1.510(4) ?
C42 H42A . 0.9900 ?
C42 H42B . 0.9900 ?
C43 N44 . 1.451(4) ?
C43 H43A . 0.9900 ?
C43 H43B . 0.9900 ?
N44 C441 . 1.422(4) ?
N44 C45 . 1.465(4) ?
C45 C46 . 1.511(5) ?
C45 H45A . 0.9900 ?
C45 H45B . 0.9900 ?
C46 H46A . 0.9900 ?
C46 H46B . 0.9900 ?
C441 C442 . 1.383(4) ?
C441 C446 . 1.403(4) ?
C442 C443 . 1.404(4) ?
C442 H442 . 0.9500 ?
C443 C444 . 1.381(4) ?
C443 H443 . 0.9500 ?
C444 O447 . 1.375(4) ?
C444 C445 . 1.395(5) ?
C445 C446 . 1.376(4) ?
C445 H445 . 0.9500 ?
C446 H446 . 0.9500 ?
O447 C447 . 1.427(4) ?
C447 H47A . 0.9800 ?
C447 H47B . 0.9800 ?
C447 H47C . 0.9800 ?
C51 C56 . 1.387(4) ?
C51 C52 . 1.400(4) ?
C51 C57 . 1.522(3) ?
C52 C53 . 1.396(4) ?
C52 C58 . 1.523(4) ?
C53 C54 . 1.389(4) ?
C53 H53 . 0.9500 ?
C54 C55 . 1.384(5) ?
C54 H54 . 0.9500 ?
C55 C56 . 1.389(4) ?
C55 H55 . 0.9500 ?
C56 H56 . 0.9500 ?
C57 O52 . 1.246(3) ?
C57 O51 . 1.250(3) ?
C58 O54 . 1.230(3) ?
C58 O53 . 1.267(4) ?
C61 C66 . 1.399(4) ?
C61 C62 . 1.400(4) ?
C61 C67 . 1.511(4) ?
C62 C63 . 1.388(4) ?
C62 C68 . 1.511(4) ?
C63 C64 . 1.380(4) ?
C63 H63 . 0.9500 ?
C64 C65 . 1.388(4) ?
C64 H64 . 0.9500 ?
C65 C66 . 1.393(4) ?
C65 H65 . 0.9500 ?
C66 H66 . 0.9500 ?
C67 O61 . 1.255(3) ?
C67 O62 . 1.255(3) ?
C68 O64 . 1.229(3) ?
C68 O63 . 1.281(3) ?

loop_
_geom_hbond_atom_site_label_D
_geom_hbond_atom_site_label_H
_geom_hbond_atom_site_label_A
_geom_hbond_site_symmetry_A
_geom_hbond_distance_DH
_geom_hbond_distance_HA
_geom_hbond_distance_DA
_geom_hbond_angle_DHA
_geom_hbond_publ_flag
N11 H11 O51 . 0.99(4) 1.73(4) 2.714(4) 175(2) y
N11 H12 O63 4_654 0.80(4) 2.03(4) 2.738(3) 148(3) y
N21 H21 O61 . 0.99(4) 1.72(4) 2.707(4) 177(3) y
N21 H22 O53 4_645 1.01(4) 1.88(4) 2.744(3) 142(3) y
N31 H31 O63 2_664 0.94(3) 1.77(3) 2.685(3) 163(3) y
N31 H32 O52 . 0.92(4) 1.83(4) 2.732(3) 164(3) y
N41 H41 O53 2_675 1.00(4) 1.74(4) 2.711(3) 163(3) y
N41 H42 O62 . 0.90(4) 1.89(4) 2.740(3) 157(3) y
C36 H36A O51 3_465 0.99 2.40 3.354(4) 160 y
C46 H46A O61 3_465 0.99 2.42 3.359(4) 158 y
C13 H13B Cg3 4_654 0.99 2.84 3.795(3) 161 y
C23 H23B Cg4 4_654 0.99 2.85 3.800(3) 162 y

loop_
_geom_torsion_atom_site_label_1
_geom_torsion_atom_site_label_2
_geom_torsion_atom_site_label_3
_geom_torsion_atom_site_label_4
_geom_torsion_site_symmetry_1
_geom_torsion_site_symmetry_2
_geom_torsion_site_symmetry_3
_geom_torsion_site_symmetry_4
_geom_torsion
_geom_torsion_publ_flag
C16 N11 C12 C13 . . . . -51.3(3) ?
N11 C12 C13 N14 . . . . 54.6(3) ?
C12 C13 N14 C141 . . . . 164.1(2) ?
C12 C13 N14 C15 . . . . -61.4(3) ?
C141 N14 C15 C16 . . . . -163.5(2) ?
C13 N14 C15 C16 . . . . 63.1(3) ?
C12 N11 C16 C15 . . . . 54.0(3) ?
N14 C15 C16 N11 . . . . -59.3(3) ?
C15 N14 C141 C146 . . . . -12.7(4) ?
C13 N14 C141 C146 . . . . 118.6(3) ?
C15 N14 C141 C142 . . . . 165.0(2) ?
C13 N14 C141 C142 . . . . -63.7(3) ?
C146 C141 C142 C143 . . . . 0.2(4) ?
N14 C141 C142 C143 . . . . -177.6(3) ?
C141 C142 C143 C144 . . . . 0.5(5) ?
C142 C143 C144 O144 . . . . 179.6(3) ?
C142 C143 C144 C145 . . . . -0.6(5) ?
O144 C144 C145 C146 . . . . 179.7(3) ?
C143 C144 C145 C146 . . . . 0.0(4) ?
C142 C141 C146 C145 . . . . -0.9(4) ?
N14 C141 C146 C145 . . . . 176.8(2) ?
C144 C145 C146 C141 . . . . 0.7(4) ?
C145 C144 O144 C147 . . . . 10.7(4) ?
C143 C144 O144 C147 . . . . -169.6(3) ?
C26 N21 C22 C23 . . . . -51.3(3) ?
N21 C22 C23 N24 . . . . 54.2(3) ?
C22 C23 N24 C241 . . . . 163.3(2) ?
C22 C23 N24 C25 . . . . -61.0(3) ?
C241 N24 C25 C26 . . . . -162.1(2) ?
C23 N24 C25 C26 . . . . 63.4(3) ?
C22 N21 C26 C25 . . . . 54.4(3) ?
N24 C25 C26 N21 . . . . -60.0(3) ?
C25 N24 C241 C242 . . . . 164.0(3) ?
C23 N24 C241 C242 . . . . -63.8(3) ?
C25 N24 C241 C246 . . . . -12.4(4) ?
C23 N24 C241 C246 . . . . 119.8(3) ?
C246 C241 C242 C243 . . . . 0.0(4) ?
N24 C241 C242 C243 . . . . -176.6(3) ?
C241 C242 C243 C244 . . . . 0.2(5) ?
C242 C243 C244 O244 . . . . 179.8(3) ?
C242 C243 C244 C245 . . . . 0.0(5) ?
O244 C244 C245 C246 . . . . 179.9(3) ?
C243 C244 C245 C246 . . . . -0.3(4) ?
C242 C241 C246 C245 . . . . -0.3(4) ?
N24 C241 C246 C245 . . . . 176.0(3) ?
C244 C245 C246 C241 . . . . 0.5(4) ?
C245 C244 O244 C247 . . . . 2.9(4) ?
C243 C244 O244 C247 . . . . -176.9(3) ?
C36 N31 C32 C33 . . . . -53.7(3) ?
N31 C32 C33 N34 . . . . 56.5(3) ?
C32 C33 N34 C341 . . . . 167.6(2) ?
C32 C33 N34 C35 . . . . -60.0(3) ?
C341 N34 C35 C36 . . . . -166.1(2) ?
C33 N34 C35 C36 . . . . 60.9(3) ?
C32 N31 C36 C35 . . . . 53.6(3) ?
N34 C35 C36 N31 . . . . -57.2(3) ?
C33 N34 C341 C346 . . . . -173.4(3) ?
C35 N34 C341 C346 . . . . 56.4(3) ?
C33 N34 C341 C342 . . . . 4.3(4) ?
C35 N34 C341 C342 . . . . -125.9(3) ?
C346 C341 C342 C343 . . . . 1.6(4) ?
N34 C341 C342 C343 . . . . -176.1(3) ?
C341 C342 C343 C344 . . . . -1.6(5) ?
C342 C343 C344 O344 . . . . -175.6(3) ?
C342 C343 C344 C345 . . . . 0.2(5) ?
C343 C344 C345 C346 . . . . 1.2(5) ?
O344 C344 C345 C346 . . . . 177.3(3) ?
C344 C345 C346 C341 . . . . -1.1(5) ?
C342 C341 C346 C345 . . . . -0.3(5) ?
N34 C341 C346 C345 . . . . 177.6(3) ?
C343 C344 O344 C347 . . . . -44.2(5) ?
C345 C344 O344 C347 . . . . 139.9(3) ?
C46 N41 C42 C43 . . . . -52.1(3) ?
N41 C42 C43 N44 . . . . 56.6(3) ?
C42 C43 N44 C441 . . . . 163.5(2) ?
C42 C43 N44 C45 . . . . -61.0(3) ?
C441 N44 C45 C46 . . . . -162.8(2) ?
C43 N44 C45 C46 . . . . 61.2(3) ?
C42 N41 C46 C45 . . . . 51.8(3) ?
N44 C45 C46 N41 . . . . -56.2(3) ?
C43 N44 C441 C442 . . . . 6.8(4) ?
C45 N44 C441 C442 . . . . -126.0(3) ?
C43 N44 C441 C446 . . . . -168.4(3) ?
C45 N44 C441 C446 . . . . 58.7(3) ?
C446 C441 C442 C443 . . . . 3.4(4) ?
N44 C441 C442 C443 . . . . -171.9(3) ?
C441 C442 C443 C444 . . . . -1.1(4) ?
C442 C443 C444 O447 . . . . 177.8(3) ?
C442 C443 C444 C445 . . . . -2.1(4) ?
O447 C444 C445 C446 . . . . -177.1(3) ?
C443 C444 C445 C446 . . . . 2.8(5) ?
C444 C445 C446 C441 . . . . -0.4(5) ?
C442 C441 C446 C445 . . . . -2.7(4) ?
N44 C441 C446 C445 . . . . 172.9(3) ?
C443 C444 O447 C447 . . . . 0.5(4) ?
C445 C444 O447 C447 . . . . -179.6(3) ?
C56 C51 C52 C53 . . . . -2.0(4) ?
C57 C51 C52 C53 . . . . 174.2(2) ?
C56 C51 C52 C58 . . . . 172.7(2) ?
C57 C51 C52 C58 . . . . -11.1(4) ?
C51 C52 C53 C54 . . . . 0.8(4) ?
C58 C52 C53 C54 . . . . -174.2(3) ?
C52 C53 C54 C55 . . . . 0.9(4) ?
C53 C54 C55 C56 . . . . -1.3(5) ?
C52 C51 C56 C55 . . . . 1.6(4) ?
C57 C51 C56 C55 . . . . -174.8(3) ?
C54 C55 C56 C51 . . . . 0.1(4) ?
C56 C51 C57 O52 . . . . 141.7(3) ?
C52 C51 C57 O52 . . . . -34.5(4) ?
C56 C51 C57 O51 . . . . -36.7(4) ?
C52 C51 C57 O51 . . . . 147.0(3) ?
C53 C52 C58 O54 . . . . -60.9(4) ?
C51 C52 C58 O54 . . . . 124.3(3) ?
C53 C52 C58 O53 . . . . 114.5(3) ?
C51 C52 C58 O53 . . . . -60.2(3) ?
C66 C61 C62 C63 . . . . -2.0(4) ?
C67 C61 C62 C63 . . . . 174.2(2) ?
C66 C61 C62 C68 . . . . 171.6(2) ?
C67 C61 C62 C68 . . . . -12.3(4) ?
C61 C62 C63 C64 . . . . 0.9(4) ?
C68 C62 C63 C64 . . . . -173.0(2) ?
C62 C63 C64 C65 . . . . 0.5(4) ?
C63 C64 C65 C66 . . . . -0.8(4) ?
C64 C65 C66 C61 . . . . -0.4(4) ?
C62 C61 C66 C65 . . . . 1.7(4) ?
C67 C61 C66 C65 . . . . -174.6(2) ?
C66 C61 C67 O61 . . . . -34.9(4) ?
C62 C61 C67 O61 . . . . 149.0(3) ?
C66 C61 C67 O62 . . . . 144.0(3) ?
C62 C61 C67 O62 . . . . -32.2(4) ?
C63 C62 C68 O64 . . . . -64.0(3) ?
C61 C62 C68 O64 . . . . 122.3(3) ?
C63 C62 C68 O63 . . . . 112.2(3) ?
C61 C62 C68 O63 . . . . -61.4(3) ?

_cod_database_fobs_code 2244153
